data_4109641
loop_
_publ_author_name
'Marie Hutin'
'Christopher J. Cramer'
'Laura Gagliardi'
'Abdul Rehaman Moughal Shahi'
'G\'erald Bernardinelli'
'Radovan Cerny'
'Jonathan R. Nitschke'

_publ_contact_author
;
     Dr Gerald Bernardinelli
     Laboratoire de Cristallographie
     Universite de Geneve
     24, quai E. Ansermet
     CH - 1211 Geneve 4
     Switzerland
;
_publ_contact_author_email gerald.bernardinelli@cryst.unige.ch
_publ_contact_author_fax '+41 22 379 61 08'
_publ_contact_author_phone '+41 22 379 62 02'
_publ_section_title
;
 Self-Sorting Chiral Subcomponent Rearrangement During Crystallization
;
_journal_name_full 'Journal of the American Chemical Society'
_journal_page_first 8774
_journal_page_last 8780
_journal_paper_doi 10.1021/ja070320j
_journal_volume 129
_journal_year 2007
_chemical_formula_moiety '2(C20 H22 Cu N4 O4) , 2(B F4)'
_chemical_formula_sum 'C40 H44 B2 Cu2 F8 N8 O8'
_chemical_formula_weight 1065.6
_space_group_IT_number 50
_symmetry_cell_setting orthorhombic
_symmetry_space_group_name_Hall '-P 2ab 2b'
_symmetry_space_group_name_H-M 'P b a n :2'
_audit_conform_dict_name cif_core.dic
_audit_conform_dict_version 2.0.1
_audit_creation_date 2006-05-29
_audit_creation_method from_xtal_archive_file_using_CIFIO
_audit_update_record 2006-11-06
_cell_angle_alpha 90.00000
_cell_angle_beta 90.00000
_cell_angle_gamma 90.00000
_cell_formula_units_Z 2
_cell_length_a 19.4766(10)
_cell_length_b 11.8014(5)
_cell_length_c 9.9226(6)
_cell_measurement_reflns_used 8000
_cell_measurement_temperature 200
_cell_measurement_theta_max 26.9
_cell_measurement_theta_min 2.8
_cell_volume 2280.7(2)
_computing_cell_refinement 'CELL (Stoe & Cie, 1999)'
_computing_data_collection 'EXPOSE (Stoe & Cie, 1999)'
_computing_data_reduction 'XRED (Stoe & Cie, 1999)'
_computing_molecular_graphics xtal_gx3
_computing_publication_material xtal_CIFIO
_computing_structure_refinement xtal_CRYLSQ
_computing_structure_solution SIR97
_diffrn_detector_area_resol_mean 6
_diffrn_measured_fraction_theta_full 1.0
_diffrn_measured_fraction_theta_max 1.0
_diffrn_measurement_device_type 'Stoe Ipds'
_diffrn_measurement_method \f
_diffrn_radiation_type MoK\a
_diffrn_radiation_wavelength .71073
_diffrn_reflns_av_R_equivalents .075
_diffrn_reflns_limit_h_max 24
_diffrn_reflns_limit_h_min -24
_diffrn_reflns_limit_k_max 14
_diffrn_reflns_limit_k_min -14
_diffrn_reflns_limit_l_max 12
_diffrn_reflns_limit_l_min -12
_diffrn_reflns_number 31592
_diffrn_reflns_theta_full 26.9
_diffrn_reflns_theta_max 26.91
_diffrn_standards_decay_% 0
_exptl_absorpt_coefficient_mu 1.025
_exptl_absorpt_correction_T_max .9593
_exptl_absorpt_correction_T_min .7759
_exptl_absorpt_correction_type numerical
_exptl_absorpt_process_details 'XRED; Stoe & Cie, 1999'
_exptl_crystal_colour black
_exptl_crystal_density_diffrn 1.552
_exptl_crystal_density_meas ?
_exptl_crystal_description plate
_exptl_crystal_F_000 1088
_exptl_crystal_size_max .372
_exptl_crystal_size_mid .235
_exptl_crystal_size_min .039
_refine_diff_density_max 1.364
_refine_diff_density_min -.656
_refine_ls_extinction_coef .00000
_refine_ls_extinction_method none
_refine_ls_goodness_of_fit_ref 1.84(4)
_refine_ls_hydrogen_treatment noref
_refine_ls_number_parameters 176
_refine_ls_number_reflns 1516
_refine_ls_R_factor_gt .037
_refine_ls_shift/su_max .0005
_refine_ls_structure_factor_coef F
_refine_ls_weighting_details \w=1/[\s^2^(Fo)+0.00015(Fo^2^)]
_refine_ls_weighting_scheme calc
_refine_ls_wR_factor_ref .037
_reflns_number_gt 1412
_reflns_number_total 2473
_reflns_threshold_expression 'refl observed if Fo > 3.99 \s(Fo)'
_cod_data_source_file ja070320jsi20070121_123259.cif
_cod_data_source_block MHHE
_cod_depositor_comments
;
The following automatic conversions were performed:

'_exptl_crystal_density_meas' value 'not_measured' was changed to '?'
- the value is perceived as not measured.

Automatic conversion script
Id: cif_fix_values 3008 2015-01-20 13:52:24Z robertas 
;
_cod_original_sg_symbol_H-M 'P b a n'
_cod_database_code 4109641

loop_
_symmetry_equiv_pos_as_xyz
+x,+y,+z
1/2-x,1/2-y,+z
+x,1/2-y,-z
1/2-x,+y,-z
-x,-y,-z
1/2+x,1/2+y,-z
-x,1/2+y,+z
1/2+x,-y,+z

loop_
_atom_site_label
_atom_site_fract_x
_atom_site_fract_y
_atom_site_fract_z
_atom_site_U_iso_or_equiv
_atom_site_occupancy
_atom_site_adp_type
Cu1 .75000 .25000 1.13812(5) .0219(3) 1.00000 Uani
O1 .67961(16) .4261(4) 1.4975(4) .076(3) 1.00000 Uani
O2 .52643(19) .3385(4) 1.3293(5) .088(3) 1.00000 Uani
N1 .84094(12) .3412(3) 1.0876(3) .0242(14) 1.00000 Uani
N2 .72517(14) .4036(3) 1.2097(3) .0255(14) 1.00000 Uani
C1 .84074(17) .4377(3) 1.1564(4) .0291(18) 1.00000 Uani
C2 .9014(2) .4986(4) 1.1868(4) .041(3) 1.00000 Uani
C3 .96316(18) .4527(4) 1.1501(4) .044(3) 1.00000 Uani
C4 .96568(16) .3516(4) 1.0775(4) .037(2) 1.00000 Uani
C5 .90190(16) .2996(4) 1.0427(3) .0266(16) 1.00000 Uani
C6 1.02835(17) .2990(4) 1.0360(4) .046(3) 1.00000 Uani
C7 .77324(17) .4761(4) 1.2053(4) .0296(18) 1.00000 Uani
C8 .65751(19) .4394(4) 1.2576(4) .033(2) 1.00000 Uani
C9 .6401(2) .3819(4) 1.3921(4) .045(3) 1.00000 Uani
C10 .5646(3) .3953(5) 1.4250(5) .055(3) 1.00000 Uani
B1a .6380(7) -.25000 .50000 .053(8) .50000 Uani
F1a .5886(5) -.2854(8) .3975(10) .136(7) .50000 Uani
F2a .6704(5) -.3406(6) .5378(8) .105(6) .50000 Uani
B1b .75000 .75000 1.00000 .068(7) 1.00000 Uani
F1b .7918(4) .8419(6) 1.0203(9) .085(5) .50000 Uani
F2b .7100(5) .7376(10) 1.1196(12) .134(7) .50000 Uani
H01 .65096 .47104 1.55618 .04000 1.00000 Uiso
H02 .47967 .32266 1.36512 .04000 1.00000 Uiso
H2 .89927 .57193 1.23268 .04000 1.00000 Uiso
H3 1.00592 .49112 1.17486 .04000 1.00000 Uiso
H6 1.07223 .33433 1.05979 .04000 1.00000 Uiso
H7 .76571 .55477 1.23336 .04000 1.00000 Uiso
H91 .65748 .52182 1.27017 .04000 1.00000 Uiso
H92 .62279 .41880 1.19044 .04000 1.00000 Uiso
H9 .65083 .30114 1.38205 .04000 1.00000 Uiso
H101 .55513 .36316 1.51432 .04000 1.00000 Uiso
H102 .55225 .47575 1.42461 .04000 1.00000 Uiso

loop_
_atom_site_aniso_label
_atom_site_aniso_U_11
_atom_site_aniso_U_22
_atom_site_aniso_U_33
_atom_site_aniso_U_12
_atom_site_aniso_U_13
_atom_site_aniso_U_23
Cu1 .0177(3) .0222(3) .0257(3) -.0003(4) .00000 .00000
O1 .0591(18) .134(4) .0335(13) .0092(18) -.0012(18) -.008(3)
O2 .055(3) .115(4) .093(3) -.006(2) -.0082(19) .012(3)
N1 .0211(13) .0307(17) .0209(12) -.0037(11) -.0022(10) .0059(12)
N2 .0273(13) .0279(17) .0212(14) .0040(12) -.0014(10) -.0022(12)
C1 .0336(17) .031(2) .0223(17) -.0097(13) -.0047(14) .0002(14)
C2 .043(3) .046(3) .0354(17) -.0237(18) -.0032(16) -.0026(17)
C3 .0323(19) .060(3) .039(2) -.0246(17) -.0050(16) .003(2)
C4 .0238(17) .055(3) .0312(18) -.0127(16) -.0053(14) .0147(18)
C5 .0208(15) .0369(18) .0221(14) -.0026(13) -.0027(11) .0096(12)
C6 .0172(14) .079(3) .042(3) -.0082(15) -.0027(12) .0183(17)
C7 .0362(18) .025(2) .0279(17) -.0013(15) -.0030(13) -.0032(15)
C8 .0328(19) .032(3) .0339(19) .0091(15) -.0011(15) -.0082(16)
C9 .041(2) .057(3) .036(3) .0134(18) .0053(16) -.0003(19)
C10 .047(3) .066(4) .052(3) .007(3) .017(3) .001(3)
B1a .062(8) .033(7) .064(8) .00000 .00000 .016(10)
F1a .140(7) .107(7) .162(8) .060(5) -.082(7) -.058(6)
F2a .127(7) .072(5) .116(7) -.002(4) -.046(5) .016(4)
B1b .071(7) .053(7) .079(7) .00000 .00000 .00000
F1b .106(5) .057(4) .093(5) -.017(4) .008(5) -.018(5)
F2b .125(6) .117(7) .161(8) .010(8) .059(6) .040(8)

loop_
_atom_type_symbol
_atom_type_scat_source
_atom_type_scat_dispersion_real
_atom_type_scat_dispersion_imag
C Int._Tables_Vol_IV_Tables_2.2B_and_2.3.1 .002 .002
H Int._Tables_Vol_IV_Tables_2.2B_and_2.3.1 0 0
O Int._Tables_Vol_IV_Tables_2.2B_and_2.3.1 .008 .006
N Int._Tables_Vol_IV_Tables_2.2B_and_2.3.1 .004 .003
Cu Int._Tables_Vol_IV_Tables_2.2B_and_2.3.1 .263 1.266
B Int._Tables_Vol_IV_Tables_2.2B_and_2.3.1 0 .001
F Int._Tables_Vol_IV_Tables_2.2B_and_2.3.1 .014 .01

loop_
_geom_angle_atom_site_label_1
_geom_angle_atom_site_label_2
_geom_angle_atom_site_label_3
_geom_angle_site_symmetry_1
_geom_angle_site_symmetry_3
_geom_angle
N2 Cu1 N2 . 2_655 138.54(10)
C1 N1 C5 . . 118.7(3)
Cu1 N2 C7 . . 114.8(3)
Cu1 N2 C8 . . 126.4(3)
C7 N2 C8 . . 118.7(4)
N1 C1 C2 . . 122.8(3)
N1 C1 C7 . . 115.8(3)
C2 C1 C7 . . 121.3(4)
C1 C2 C3 . . 118.4(4)
C2 C3 C4 . . 120.5(4)
C3 C4 C5 . . 117.5(4)
C3 C4 C6 . . 123.4(4)
C5 C4 C6 . . 119.1(4)
N1 C5 C4 . . 121.7(4)
N1 C5 C5 . 3_557 119.0(3)
C4 C5 C5 . 3_557 119.3(3)
C4 C6 C6 . 3_557 121.4(4)
N2 C7 C1 . . 117.5(4)
N2 C8 C9 . . 110.7(3)
O1 C9 C8 . . 111.3(4)
O1 C9 C10 . . 109.5(4)
C8 C9 C10 . . 110.8(4)
O2 C10 C9 . . 108.9(4)
F1a B1a F2a . . 106.6(5)
F1a B1a F1a . 3_546 97.6(10)
F1a B1a F2a . 3_546 110.8(6)
F2a B1a F1a . 3_546 110.8(6)
F2a B1a F2a . 3_546 121.8(12)
F1a B1a F2a 3_546 3_546 106.6(5)
F1b B1b F2b . . 106.5(6)
F1b B1b F1b . 2_665 163.1(5)
F1b B1b F2b . 2_665 58.2(6)
F1b B1b F1b . 3_567 107.1(5)
F1b B1b F2b . 3_567 111.4(6)
F1b B1b F1b . 4_657 75.5(5)
F1b B1b F2b . 4_657 83.1(6)
F2b B1b F1b . 2_665 58.2(6)
F2b B1b F2b . 2_665 67.4(6)
F2b B1b F1b . 3_567 111.4(6)
F2b B1b F2b . 3_567 113.9(6)
F2b B1b F1b . 4_657 83.1(6)
F2b B1b F2b . 4_657 168.2(7)
F1b B1b F2b 2_665 2_665 106.5(6)
F1b B1b F1b 2_665 3_567 75.5(5)
F1b B1b F2b 2_665 3_567 83.1(6)
F1b B1b F1b 2_665 4_657 107.1(5)
F1b B1b F2b 2_665 4_657 111.4(6)
F2b B1b F1b 2_665 3_567 83.1(6)
F2b B1b F2b 2_665 3_567 168.2(7)
F2b B1b F1b 2_665 4_657 111.4(6)
F2b B1b F2b 2_665 4_657 113.9(6)
F1b B1b F2b 3_567 3_567 106.5(6)
F1b B1b F1b 3_567 4_657 163.1(5)
F1b B1b F2b 3_567 4_657 58.2(6)
F2b B1b F1b 3_567 4_657 58.2(6)
F2b B1b F2b 3_567 4_657 67.4(6)
F1b B1b F2b 4_657 4_657 106.5(6)

loop_
_geom_bond_atom_site_label_1
_geom_bond_atom_site_label_2
_geom_bond_site_symmetry_1
_geom_bond_site_symmetry_2
_geom_bond_distance
Cu1 N2 . . 2.006(3)
Cu1 N2 . 2_655 2.006(3)
O1 C9 . . 1.399(6)
O2 C10 . . 1.379(7)
N1 C1 . . 1.328(5)
N1 C5 . . 1.360(4)
N2 C7 . . 1.269(5)
N2 C8 . . 1.464(5)
C1 C2 . . 1.415(6)
C1 C7 . . 1.473(5)
C2 C3 . . 1.369(6)
C3 C4 . . 1.395(6)
C4 C5 . . 1.428(5)
C4 C6 . . 1.430(5)
C5 C5 . 3_557 1.445(5)
C6 C6 . 3_557 1.359(7)
C8 C9 . . 1.534(6)
C9 C10 . . 1.516(6)
B1a F1a . . 1.461(13)
B1a F2a . . 1.296(10)
B1a F1a . 3_546 1.461(13)
B1a F2a . 3_546 1.296(10)
B1b F1b . . 1.372(7)
B1b F2b . . 1.427(11)
B1b F1b . 2_665 1.372(7)
B1b F2b . 2_665 1.427(11)
B1b F1b . 3_567 1.372(7)
B1b F2b . 3_567 1.427(11)
B1b F1b . 4_657 1.372(7)
B1b F2b . 4_657 1.427(11)
Cu1 Cu1 . 3_557 2.7410(7)
O1 O1 1_554 4_657 2.742(5)

loop_
_geom_torsion_atom_site_label_1
_geom_torsion_atom_site_label_2
_geom_torsion_atom_site_label_3
_geom_torsion_atom_site_label_4
_geom_torsion_site_symmetry_4
_geom_torsion
C5 N1 C1 C2 . -.9(5)
C5 N1 C1 C7 . -178.3(3)
C1 N1 C5 C4 . 5.5(5)
C1 N1 C5 C5 3_557 -174.3(3)
C8 N2 C7 C1 . -179.9(3)
C7 N2 C8 C9 . -113.1(4)
N1 C1 C2 C3 . -3.7(6)
C7 C1 C2 C3 . 173.6(4)
N1 C1 C7 N2 . 17.8(5)
C2 C1 C7 N2 . -159.7(4)
C1 C2 C3 C4 . 3.7(6)
C2 C3 C4 C5 . .6(6)
C2 C3 C4 C6 . -180.0(4)
C3 C4 C5 N1 . -5.4(5)
C3 C4 C5 C5 3_557 174.5(4)
C6 C4 C5 N1 . 175.2(4)
C6 C4 C5 C5 3_557 -5.0(5)
C3 C4 C6 C6 3_557 -179.2(4)
C5 C4 C6 C6 3_557 .2(6)
N2 C8 C9 O1 . 71.8(5)
N2 C8 C9 C10 . -166.1(4)
O1 C9 C10 O2 . -172.3(4)
C8 C9 C10 O2 . 64.5(5)
